data_7227138
loop_
_publ_author_name
'Yi, Pengda'
'Huang, Hongliang'
'Peng, Yaguang'
'Liu, Dahuan'
'Zhong, Chongli'

_publ_section_title
;
 A series of europium-based metal organic frameworks with tuned intrinsic
 luminescence properties and detection capacities
;
_journal_name_full 'RSC Adv.'
_journal_paper_doi 10.1039/C6RA23263A
_journal_year 2016
_chemical_formula_moiety '0.5(C192 H96 Eu24 N96 O128)'
_chemical_formula_sum 'C96 H48 Eu12 N48 O64'
_chemical_formula_weight 4721.34
_chemical_name_systematic
;
 ?
;
_space_group_crystal_system cubic
_space_group_IT_number 225
_space_group_name_Hall '-F 4 2 3'
_space_group_name_H-M_alt 'F m -3 m'
_symmetry_space_group_name_Hall '-F 4 2 3'
_symmetry_space_group_name_H-M 'F m -3 m'
_atom_sites_solution_hydrogens difmap
_audit_creation_date 2016-01-09
_audit_creation_method
;
Olex2 1.2
(compiled 2015.09.30 svn.r3233 for OlexSys, GUI svn.r5103)
;
_audit_update_record
;
2016-07-19 deposited with the CCDC.
2016-11-20 downloaded from the CCDC.
;
_cell_angle_alpha 90
_cell_angle_beta 90
_cell_angle_gamma 90
_cell_formula_units_Z 2
_cell_length_a 21.713(3)
_cell_length_b 21.713(3)
_cell_length_c 21.713(3)
_cell_measurement_reflns_used 1695
_cell_measurement_temperature 282(1)
_cell_measurement_theta_max 73.0890
_cell_measurement_theta_min 4.0530
_cell_volume 10237(2)
_computing_cell_refinement
;
CrysAlisPro, Agilent Technologies,
Version 1.171.37.35 (release 13-08-2014 CrysAlis171 .NET)
(compiled Aug 13 2014,18:06:01)
;
_computing_data_collection
;
CrysAlisPro, Agilent Technologies,
Version 1.171.37.35 (release 13-08-2014 CrysAlis171 .NET)
(compiled Aug 13 2014,18:06:01)
;
_computing_data_reduction
;
CrysAlisPro, Agilent Technologies,
Version 1.171.37.35 (release 13-08-2014 CrysAlis171 .NET)
(compiled Aug 13 2014,18:06:01)
;
_computing_molecular_graphics 'Olex2 (Dolomanov et al., 2009)'
_computing_publication_material 'Olex2 (Dolomanov et al., 2009)'
_computing_structure_refinement 'ShelXL (Sheldrick, 2015)'
_computing_structure_solution 'ShelXL (Sheldrick, 2015)'
_diffrn_ambient_temperature 282(1)
_diffrn_measured_fraction_theta_full 0.983
_diffrn_measured_fraction_theta_max 1.000
_diffrn_measurement_device_type 'Bruker P4'
_diffrn_measurement_method '\w scans'
_diffrn_radiation_monochromator graphite
_diffrn_radiation_type MoK\a
_diffrn_radiation_wavelength 0.71073
_diffrn_reflns_av_unetI/netI 0.0205
_diffrn_reflns_Laue_measured_fraction_full 0.983
_diffrn_reflns_Laue_measured_fraction_max 1.000
_diffrn_reflns_point_group_measured_fraction_full 0.983
_diffrn_reflns_point_group_measured_fraction_max 1.000
_diffrn_reflns_theta_full 25.242
_diffrn_reflns_theta_max 25.104
_diffrn_reflns_theta_min 1.624
_exptl_absorpt_coefficient_mu 3.692
_exptl_absorpt_correction_type multi-scan
_exptl_absorpt_process_details
;
CrysAlisPro, Agilent Technologies,
Version 1.171.37.35 (release 13-08-2014 CrysAlis171 .NET)
(compiled Aug 13 2014,18:06:01)
Empirical absorption correction using spherical harmonics,
 implemented in SCALE3 ABSPACK scaling algorithm.
;
_exptl_crystal_colour colorless
_exptl_crystal_density_diffrn 1.532
_exptl_crystal_description octahedral
_exptl_crystal_F_000 4456
_exptl_crystal_size_max 0.22
_exptl_crystal_size_mid 0.20
_exptl_crystal_size_min 0.20
_exptl_transmission_factor_max 0.478
_exptl_transmission_factor_min 0.448
_platon_squeeze_details
;
;
_refine_diff_density_max 1.578
_refine_diff_density_min -3.013
_refine_diff_density_rms 0.306
_refine_ls_extinction_method none
_refine_ls_goodness_of_fit_ref 1.202
_refine_ls_hydrogen_treatment constr
_refine_ls_matrix_type full
_refine_ls_number_parameters 34
_refine_ls_number_reflns 515
_refine_ls_number_restraints 31
_refine_ls_restrained_S_all 1.272
_refine_ls_R_factor_all 0.0552
_refine_ls_R_factor_gt 0.0529
_refine_ls_shift/su_max 0.000
_refine_ls_shift/su_mean 0.000
_refine_ls_structure_factor_coef Fsqd
_refine_ls_weighting_details 'w=1/[\s^2^(Fo^2^)+(0.1232P)^2^+104.5891P] where P=(Fo^2^+2Fc^2^)/3'
_refine_ls_weighting_scheme calc
_refine_ls_wR_factor_gt 0.1739
_refine_ls_wR_factor_ref 0.1763
_reflns_Friedel_coverage 0.000
_reflns_number_gt 467
_reflns_number_total 515
_reflns_threshold_expression 'I > 2\s(I)'
_cod_data_source_file c6ra23263a2.cif
_cod_data_source_block 1
_cod_original_cell_volume 10237(4)
_cod_database_code 7227138
_shelxl_version_number 2014-1
_shelx_space_group_comment
;
The symmetry employed for this shelxl refinement is uniquely defined
by the following loop, which should always be used as a source of
symmetry information in preference to the above space-group names.
They are only intended as comments.
;
_shelx_estimated_absorpt_t_max 1.00000
_shelx_estimated_absorpt_t_min 0.70297
_olex2_refinement_description
;
1. Fixed Uiso
 At 1.2 times of:
  All N(H) groups
2. Restrained distances
 N1-O2
 2.01 with sigma of 0.01
3. Uiso/Uaniso restraints and constraints
N1 \\sim C2 \\sim C3: within 3.8A with sigma of 0.01 and sigma for terminal
atoms of 0.02
Uanis(N1) \\sim Ueq: with sigma of 0.01 and sigma for terminal atoms of 0.02
Uanis(C3) \\sim Ueq: with sigma of 0.01 and sigma for terminal atoms of 0.02
4. Others
 Fixed Sof: H1(0.5)
5.a Rotating group:
 N1(H1)
;
_olex2_submission_special_instructions 'No special instructions were received'

loop_
_space_group_symop_operation_xyz
'x, y, z'
'-y, x, z'
'-x, -y, z'
'y, -x, z'
'x, -z, y'
'x, -y, -z'
'x, z, -y'
'z, y, -x'
'-x, y, -z'
'-z, y, x'
'z, x, y'
'y, z, x'
'-y, -z, x'
'z, -x, -y'
'-y, z, -x'
'-z, -x, y'
'-z, x, -y'
'y, -z, -x'
'y, x, -z'
'-y, -x, -z'
'-x, z, y'
'-x, -z, -y'
'z, -y, x'
'-z, -y, -x'
'x, y+1/2, z+1/2'
'-y, x+1/2, z+1/2'
'-x, -y+1/2, z+1/2'
'y, -x+1/2, z+1/2'
'x, -z+1/2, y+1/2'
'x, -y+1/2, -z+1/2'
'x, z+1/2, -y+1/2'
'z, y+1/2, -x+1/2'
'-x, y+1/2, -z+1/2'
'-z, y+1/2, x+1/2'
'z, x+1/2, y+1/2'
'y, z+1/2, x+1/2'
'-y, -z+1/2, x+1/2'
'z, -x+1/2, -y+1/2'
'-y, z+1/2, -x+1/2'
'-z, -x+1/2, y+1/2'
'-z, x+1/2, -y+1/2'
'y, -z+1/2, -x+1/2'
'y, x+1/2, -z+1/2'
'-y, -x+1/2, -z+1/2'
'-x, z+1/2, y+1/2'
'-x, -z+1/2, -y+1/2'
'z, -y+1/2, x+1/2'
'-z, -y+1/2, -x+1/2'
'x+1/2, y, z+1/2'
'-y+1/2, x, z+1/2'
'-x+1/2, -y, z+1/2'
'y+1/2, -x, z+1/2'
'x+1/2, -z, y+1/2'
'x+1/2, -y, -z+1/2'
'x+1/2, z, -y+1/2'
'z+1/2, y, -x+1/2'
'-x+1/2, y, -z+1/2'
'-z+1/2, y, x+1/2'
'z+1/2, x, y+1/2'
'y+1/2, z, x+1/2'
'-y+1/2, -z, x+1/2'
'z+1/2, -x, -y+1/2'
'-y+1/2, z, -x+1/2'
'-z+1/2, -x, y+1/2'
'-z+1/2, x, -y+1/2'
'y+1/2, -z, -x+1/2'
'y+1/2, x, -z+1/2'
'-y+1/2, -x, -z+1/2'
'-x+1/2, z, y+1/2'
'-x+1/2, -z, -y+1/2'
'z+1/2, -y, x+1/2'
'-z+1/2, -y, -x+1/2'
'x+1/2, y+1/2, z'
'-y+1/2, x+1/2, z'
'-x+1/2, -y+1/2, z'
'y+1/2, -x+1/2, z'
'x+1/2, -z+1/2, y'
'x+1/2, -y+1/2, -z'
'x+1/2, z+1/2, -y'
'z+1/2, y+1/2, -x'
'-x+1/2, y+1/2, -z'
'-z+1/2, y+1/2, x'
'z+1/2, x+1/2, y'
'y+1/2, z+1/2, x'
'-y+1/2, -z+1/2, x'
'z+1/2, -x+1/2, -y'
'-y+1/2, z+1/2, -x'
'-z+1/2, -x+1/2, y'
'-z+1/2, x+1/2, -y'
'y+1/2, -z+1/2, -x'
'y+1/2, x+1/2, -z'
'-y+1/2, -x+1/2, -z'
'-x+1/2, z+1/2, y'
'-x+1/2, -z+1/2, -y'
'z+1/2, -y+1/2, x'
'-z+1/2, -y+1/2, -x'
'-x, -y, -z'
'y, -x, -z'
'x, y, -z'
'-y, x, -z'
'-x, z, -y'
'-x, y, z'
'-x, -z, y'
'-z, -y, x'
'x, -y, z'
'z, -y, -x'
'-z, -x, -y'
'-y, -z, -x'
'y, z, -x'
'-z, x, y'
'y, -z, x'
'z, x, -y'
'z, -x, y'
'-y, z, x'
'-y, -x, z'
'y, x, z'
'x, -z, -y'
'x, z, y'
'-z, y, -x'
'z, y, x'
'-x, -y+1/2, -z+1/2'
'y, -x+1/2, -z+1/2'
'x, y+1/2, -z+1/2'
'-y, x+1/2, -z+1/2'
'-x, z+1/2, -y+1/2'
'-x, y+1/2, z+1/2'
'-x, -z+1/2, y+1/2'
'-z, -y+1/2, x+1/2'
'x, -y+1/2, z+1/2'
'z, -y+1/2, -x+1/2'
'-z, -x+1/2, -y+1/2'
'-y, -z+1/2, -x+1/2'
'y, z+1/2, -x+1/2'
'-z, x+1/2, y+1/2'
'y, -z+1/2, x+1/2'
'z, x+1/2, -y+1/2'
'z, -x+1/2, y+1/2'
'-y, z+1/2, x+1/2'
'-y, -x+1/2, z+1/2'
'y, x+1/2, z+1/2'
'x, -z+1/2, -y+1/2'
'x, z+1/2, y+1/2'
'-z, y+1/2, -x+1/2'
'z, y+1/2, x+1/2'
'-x+1/2, -y, -z+1/2'
'y+1/2, -x, -z+1/2'
'x+1/2, y, -z+1/2'
'-y+1/2, x, -z+1/2'
'-x+1/2, z, -y+1/2'
'-x+1/2, y, z+1/2'
'-x+1/2, -z, y+1/2'
'-z+1/2, -y, x+1/2'
'x+1/2, -y, z+1/2'
'z+1/2, -y, -x+1/2'
'-z+1/2, -x, -y+1/2'
'-y+1/2, -z, -x+1/2'
'y+1/2, z, -x+1/2'
'-z+1/2, x, y+1/2'
'y+1/2, -z, x+1/2'
'z+1/2, x, -y+1/2'
'z+1/2, -x, y+1/2'
'-y+1/2, z, x+1/2'
'-y+1/2, -x, z+1/2'
'y+1/2, x, z+1/2'
'x+1/2, -z, -y+1/2'
'x+1/2, z, y+1/2'
'-z+1/2, y, -x+1/2'
'z+1/2, y, x+1/2'
'-x+1/2, -y+1/2, -z'
'y+1/2, -x+1/2, -z'
'x+1/2, y+1/2, -z'
'-y+1/2, x+1/2, -z'
'-x+1/2, z+1/2, -y'
'-x+1/2, y+1/2, z'
'-x+1/2, -z+1/2, y'
'-z+1/2, -y+1/2, x'
'x+1/2, -y+1/2, z'
'z+1/2, -y+1/2, -x'
'-z+1/2, -x+1/2, -y'
'-y+1/2, -z+1/2, -x'
'y+1/2, z+1/2, -x'
'-z+1/2, x+1/2, y'
'y+1/2, -z+1/2, x'
'z+1/2, x+1/2, -y'
'z+1/2, -x+1/2, y'
'-y+1/2, z+1/2, x'
'-y+1/2, -x+1/2, z'
'y+1/2, x+1/2, z'
'x+1/2, -z+1/2, -y'
'x+1/2, z+1/2, y'
'-z+1/2, y+1/2, -x'
'z+1/2, y+1/2, x'

loop_
_atom_site_label
_atom_site_type_symbol
_atom_site_fract_x
_atom_site_fract_y
_atom_site_fract_z
_atom_site_U_iso_or_equiv
_atom_site_adp_type
_atom_site_occupancy
_atom_site_site_symmetry_order
_atom_site_calc_flag
_atom_site_refinement_flags_posn
_atom_site_refinement_flags_adp
_atom_site_refinement_flags_occupancy
Eu1 Eu 0.0000 0.0000 0.12945(2) 0.01987(13) Uani 1 8 d S T P
O1 O 0.05889(11) 0.05889(11) 0.05889(11) 0.0049(9) Uani 1 6 d S T P
O2 O 0.0000 -0.09919(18) 0.17422(14) 0.0437(11) Uani 1 2 d DS T P
N1 N 0.0000 -0.1274(4) 0.2625(2) 0.154(3) Uani 1 2 d DS TU P
H1 H -0.0415 -0.0829 0.2545 0.185 Uiso 0.5 1 d GR . .
C1 C 0.0000 -0.1551(3) 0.1551(3) 0.046(2) Uani 1 4 d S T P
C2 C 0.0000 -0.2042(4) 0.2042(4) 0.087(2) Uani 1 4 d S TU P
C3 C 0.0000 -0.1898(4) 0.2653(4) 0.0955(19) Uani 1 2 d S TU P

loop_
_atom_site_aniso_label
_atom_site_aniso_U_11
_atom_site_aniso_U_22
_atom_site_aniso_U_33
_atom_site_aniso_U_23
_atom_site_aniso_U_13
_atom_site_aniso_U_12
Eu1 0.02217(15) 0.02217(15) 0.0153(2) 0.000 0.000 0.000
O1 0.0049(9) 0.0049(9) 0.0049(9) 0.0006(9) 0.0006(9) 0.0006(9)
O2 0.060(2) 0.0363(19) 0.0348(19) 0.0192(17) 0.000 0.000
N1 0.185(6) 0.134(5) 0.143(6) 0.001(5) 0.000 0.000
C1 0.058(5) 0.040(3) 0.040(3) 0.016(4) 0.000 0.000
C2 0.136(4) 0.063(3) 0.063(3) 0.023(4) 0.000 0.000
C3 0.138(3) 0.070(3) 0.079(3) 0.016(3) 0.000 0.000

loop_
_atom_type_symbol
_atom_type_description
_atom_type_scat_dispersion_real
_atom_type_scat_dispersion_imag
_atom_type_scat_source
C C 0.0033 0.0016 'International Tables Vol C Tables 4.2.6.8 and 6.1.1.4'
H H 0.0000 0.0000 'International Tables Vol C Tables 4.2.6.8 and 6.1.1.4'
Eu Eu -0.1578 3.6682 'International Tables Vol C Tables 4.2.6.8 and 6.1.1.4'
N N 0.0061 0.0033 'International Tables Vol C Tables 4.2.6.8 and 6.1.1.4'
O O 0.0106 0.0060 'International Tables Vol C Tables 4.2.6.8 and 6.1.1.4'

loop_
_geom_angle_atom_site_label_1
_geom_angle_atom_site_label_2
_geom_angle_atom_site_label_3
_geom_angle
_geom_angle_site_symmetry_1
_geom_angle_site_symmetry_3
Eu1 Eu1 Eu1 60.0 101 8
Eu1 Eu1 Eu1 60.0 104 101
Eu1 Eu1 Eu1 90.0 5 101
Eu1 Eu1 Eu1 90.0 104 8
Eu1 Eu1 Eu1 60.0 5 8
Eu1 Eu1 Eu1 60.0 5 104
O1 Eu1 Eu1 85.67(9) 3 8
O1 Eu1 Eu1 33.01(4) 2 104
O1 Eu1 Eu1 33.01(4) . 8
O1 Eu1 Eu1 33.01(4) . 101
O1 Eu1 Eu1 33.01(4) 4 5
O1 Eu1 Eu1 33.01(4) 4 8
O1 Eu1 Eu1 85.67(9) 2 5
O1 Eu1 Eu1 85.67(9) . 5
O1 Eu1 Eu1 85.67(9) . 104
O1 Eu1 Eu1 85.67(9) 2 8
O1 Eu1 Eu1 33.01(4) 3 104
O1 Eu1 Eu1 33.01(4) 2 101
O1 Eu1 Eu1 85.67(9) 4 104
O1 Eu1 Eu1 33.01(4) 3 5
O1 Eu1 Eu1 85.67(9) 3 101
O1 Eu1 Eu1 85.67(9) 4 101
O1 Eu1 O1 65.30(11) 3 4
O1 Eu1 O1 99.5(2) 4 2
O1 Eu1 O1 65.30(11) . 2
O1 Eu1 O1 99.5(2) . 3
O1 Eu1 O1 65.30(11) . 4
O1 Eu1 O1 65.30(11) 3 2
O2 Eu1 Eu1 106.91(5) . 8
O2 Eu1 Eu1 106.91(5) . 104
O2 Eu1 Eu1 106.91(5) 2 101
O2 Eu1 Eu1 69.29(8) 4 104
O2 Eu1 Eu1 106.91(5) 3 104
O2 Eu1 Eu1 159.29(8) 3 5
O2 Eu1 Eu1 69.29(8) 3 101
O2 Eu1 Eu1 106.91(5) 4 5
O2 Eu1 Eu1 106.91(5) 3 8
O2 Eu1 Eu1 159.29(8) 2 104
O2 Eu1 Eu1 159.29(8) 4 8
O2 Eu1 Eu1 106.91(5) 2 5
O2 Eu1 Eu1 106.91(5) 4 101
O2 Eu1 Eu1 69.30(8) . 5
O2 Eu1 Eu1 159.29(8) . 101
O2 Eu1 Eu1 69.29(8) 2 8
O2 Eu1 O1 76.95(10) 3 2
O2 Eu1 O1 139.26(5) 2 3
O2 Eu1 O1 139.26(5) 4 .
O2 Eu1 O1 139.26(5) 3 3
O2 Eu1 O1 76.95(10) 2 .
O2 Eu1 O1 139.26(5) 3 4
O2 Eu1 O1 76.95(10) 2 4
O2 Eu1 O1 139.26(5) 2 2
O2 Eu1 O1 76.95(10) 3 .
O2 Eu1 O1 76.95(10) 4 3
O2 Eu1 O1 139.26(5) 4 4
O2 Eu1 O1 76.95(10) 4 2
O2 Eu1 O1 139.26(5) . .
O2 Eu1 O1 76.95(10) . 4
O2 Eu1 O1 139.26(5) . 2
O2 Eu1 O1 76.95(10) . 3
O2 Eu1 O2 80.25(6) 4 .
O2 Eu1 O2 80.26(6) 3 4
O2 Eu1 O2 131.41(16) 3 .
O2 Eu1 O2 80.25(6) 2 .
O2 Eu1 O2 131.41(16) 2 4
O2 Eu1 O2 80.26(6) 3 2
Eu1 O1 Eu1 113.98(8) 8 .
Eu1 O1 Eu1 113.98(8) 8 101
Eu1 O1 Eu1 113.98(8) 101 .
C1 O2 Eu1 136.9(4) . .
O2 C1 O2 127.7(7) 117 .
O2 C1 C2 116.2(4) . .
O2 C1 C2 116.2(4) 117 .
C3 C2 C1 121.8(5) 117 .
C3 C2 C1 121.8(5) . .
C3 C2 C3 116.4(11) . 117
N1 C3 C2 100.6(7) . .
N1 C3 C3 137.6(5) . 45_545
C2 C3 C3 121.8(5) . 45_545

loop_
_geom_bond_atom_site_label_1
_geom_bond_atom_site_label_2
_geom_bond_distance
_geom_bond_site_symmetry_2
Eu1 Eu1 3.9749(8) 8
Eu1 Eu1 3.9749(8) 104
Eu1 Eu1 3.9749(8) 101
Eu1 Eu1 3.9749(8) 5
Eu1 O1 2.3701(11) 3
Eu1 O1 2.3701(11) 2
Eu1 O1 2.3701(11) 4
Eu1 O1 2.3701(11) .
Eu1 O2 2.363(4) .
Eu1 O2 2.363(4) 4
Eu1 O2 2.363(4) 2
Eu1 O2 2.363(4) 3
O1 Eu1 2.3700(11) 8
O1 Eu1 2.3700(11) 101
O2 C1 1.283(5) .
N1 C3 1.358(11) .
C1 O2 1.283(5) 117
C1 C2 1.506(14) .
C2 C3 1.363(11) .
C2 C3 1.363(11) 117
C3 C3 1.378(18) 45_545

loop_
_platon_squeeze_void_nr
_platon_squeeze_void_average_x
_platon_squeeze_void_average_y
_platon_squeeze_void_average_z
_platon_squeeze_void_volume
_platon_squeeze_void_count_electrons
_platon_squeeze_void_content
1 -0.007 -0.004 0.441 4852 985 ' '
